data_4300353
_journal_name_full 'Inorganic Chemistry'
_journal_year 2006
_chemical_formula_sum 'C20 H32 N7 Nd O13'
_chemical_formula_weight 722.77
_space_group_IT_number 19
_symmetry_cell_setting orthorhombic
_symmetry_space_group_name_Hall 'P 2ac 2ab'
_symmetry_space_group_name_H-M 'P 21 21 21'
_cell_angle_alpha 90.00
_cell_angle_beta 90.00
_cell_angle_gamma 90.00
_cell_formula_units_Z 4
_cell_length_a 10.234(2)
_cell_length_b 14.522(3)
_cell_length_c 18.984(4)
_cell_measurement_temperature 296(2)
_cell_volume 2821.4(10)
_diffrn_ambient_temperature 296(2)
_exptl_crystal_density_diffrn 1.702
_cod_depositor_comments
;
The following automatic conversions were performed:
'_symmetry_cell_setting' value 'Orthorhombic' changed to 'orthorhombic'
according to '/home/saulius/struct/CIF-dictionaries/cif_core.dic'
dictionary named 'cif_core.dic' version 2.4.1 from 2010-06-29.

Automatic conversion script
Id: cif_fix_enum 1527 2010-12-29 10:47:43Z saulius 
;
_cod_database_code 4300353

loop_
_symmetry_equiv_pos_as_xyz
'x, y, z'
'-x+1/2, -y, z+1/2'
'-x, y+1/2, -z+1/2'
'x+1/2, -y+1/2, -z'

loop_
_atom_site_label
_atom_site_type_symbol
_atom_site_fract_x
_atom_site_fract_y
_atom_site_fract_z
_atom_site_U_iso_or_equiv
_atom_site_adp_type
_atom_site_occupancy
_atom_site_symmetry_multiplicity
_atom_site_calc_flag
_atom_site_refinement_flags
_atom_site_disorder_assembly
_atom_site_disorder_group
Nd1 Nd 0.05615(4) 0.43523(2) 0.155323(19) 0.03837(12) Uani 1 1 d . . .
O1 O -0.0163(6) 0.3440(5) 0.2572(3) 0.0565(16) Uani 1 1 d . . .
O2 O 0.2288(6) 0.4224(4) 0.2442(3) 0.0537(14) Uani 1 1 d . . .
O3 O -0.1096(6) 0.3278(4) 0.1134(4) 0.0571(15) Uani 1 1 d . . .
O4 O 0.1580(7) 0.2888(4) 0.1276(3) 0.0534(15) Uani 1 1 d . . .
N1 N -0.0139(8) 0.3086(5) 0.3713(4) 0.0559(18) Uani 1 1 d . . .
N2 N 0.3974(8) 0.3503(7) 0.2947(5) 0.073(2) Uani 1 1 d . . .
N3 N -0.1768(9) 0.1830(6) 0.1317(4) 0.064(2) Uani 1 1 d . . .
N4 N 0.2363(9) 0.1681(5) 0.0702(4) 0.0589(19) Uani 1 1 d . . .
C1 C -0.1529(12) 0.3310(9) 0.3771(6) 0.076(3) Uani 1 1 d . . .
H1A H -0.1806 0.3634 0.3356 0.114 Uiso 1 1 calc R . .
H1B H -0.1669 0.3690 0.4178 0.114 Uiso 1 1 calc R . .
H1C H -0.2025 0.2752 0.3817 0.114 Uiso 1 1 calc R . .
C2 C 0.0425(9) 0.3127(5) 0.3086(4) 0.0472(18) Uani 1 1 d . . .
C3 C 0.1820(9) 0.2779(6) 0.3011(4) 0.0516(19) Uani 1 1 d . . .
H3 H 0.1797 0.2365 0.2603 0.062 Uiso 1 1 calc R . .
C4 C 0.2713(9) 0.3552(7) 0.2793(5) 0.052(2) Uani 1 1 d . . .
C5 C 0.4825(10) 0.4239(9) 0.2725(7) 0.084(4) Uani 1 1 d . . .
H5A H 0.5323 0.4043 0.2323 0.127 Uiso 1 1 calc R . .
H5B H 0.5408 0.4396 0.3102 0.127 Uiso 1 1 calc R . .
H5C H 0.4311 0.4768 0.2600 0.127 Uiso 1 1 calc R . .
C6 C 0.4533(12) 0.2799(8) 0.3426(7) 0.090(4) Uani 1 1 d . . .
H6A H 0.4662 0.3073 0.3887 0.108 Uiso 1 1 calc R . .
H6B H 0.5383 0.2616 0.3249 0.108 Uiso 1 1 calc R . .
C7 C 0.3695(13) 0.1955(9) 0.3505(8) 0.095(4) Uani 1 1 d . . .
H7A H 0.4009 0.1597 0.3902 0.114 Uiso 1 1 calc R . .
H7B H 0.3781 0.1579 0.3085 0.114 Uiso 1 1 calc R . .
C8 C 0.2263(12) 0.2179(7) 0.3618(5) 0.070(3) Uani 1 1 d . . .
H8 H 0.1766 0.1602 0.3603 0.083 Uiso 1 1 calc R . .
C9 C 0.1925(15) 0.2671(9) 0.4287(5) 0.085(4) Uani 1 1 d . . .
H9A H 0.2282 0.2336 0.4686 0.102 Uiso 1 1 calc R . .
H9B H 0.2308 0.3281 0.4283 0.102 Uiso 1 1 calc R . .
C10 C 0.0497(15) 0.2745(7) 0.4363(5) 0.073(3) Uani 1 1 d . . .
H10A H 0.0298 0.3160 0.4748 0.088 Uiso 1 1 calc R . .
H10B H 0.0143 0.2144 0.4480 0.088 Uiso 1 1 calc R . .
C11 C -0.2750(12) 0.2132(10) 0.1814(7) 0.086(4) Uani 1 1 d . . .
H11A H -0.2334 0.2330 0.2241 0.129 Uiso 1 1 calc R . .
H11B H -0.3333 0.1631 0.1916 0.129 Uiso 1 1 calc R . .
H11C H -0.3236 0.2635 0.1616 0.129 Uiso 1 1 calc R . .
C12 C -0.0974(9) 0.2434(6) 0.1026(4) 0.051(2) Uani 1 1 d . . .
C13 C 0.0088(10) 0.2116(6) 0.0519(5) 0.058(2) Uani 1 1 d . . .
H13 H 0.0068 0.2542 0.0119 0.070 Uiso 1 1 calc R . .
C14 C 0.1403(9) 0.2236(5) 0.0866(4) 0.0479(19) Uani 1 1 d . . .
C15 C 0.3629(10) 0.1797(8) 0.1060(6) 0.067(3) Uani 1 1 d . . .
H15A H 0.3669 0.2398 0.1270 0.101 Uiso 1 1 calc R . .
H15B H 0.4324 0.1732 0.0724 0.101 Uiso 1 1 calc R . .
H15C H 0.3719 0.1337 0.1420 0.101 Uiso 1 1 calc R . .
C16 C 0.2248(13) 0.0845(6) 0.0262(6) 0.079(3) Uani 1 1 d . . .
H16A H 0.2215 0.0308 0.0566 0.095 Uiso 1 1 calc R . .
H16B H 0.3017 0.0791 -0.0034 0.095 Uiso 1 1 calc R . .
C17 C 0.1046(15) 0.0863(9) -0.0197(6) 0.094(4) Uani 1 1 d . . .
H17A H 0.0914 0.0257 -0.0400 0.112 Uiso 1 1 calc R . .
H17B H 0.1182 0.1294 -0.0580 0.112 Uiso 1 1 calc R . .
C18 C -0.0171(14) 0.1141(7) 0.0212(6) 0.077(3) Uani 1 1 d . . .
H18 H -0.0920 0.1166 -0.0109 0.092 Uiso 1 1 calc R . .
C19 C -0.0474(14) 0.0517(6) 0.0802(6) 0.075(3) Uani 1 1 d . . .
H19A H 0.0234 0.0529 0.1142 0.090 Uiso 1 1 calc R . .
H19B H -0.0562 -0.0109 0.0629 0.090 Uiso 1 1 calc R . .
C20 C -0.1763(14) 0.0822(7) 0.1161(7) 0.086(4) Uani 1 1 d . . .
H20A H -0.2493 0.0677 0.0855 0.103 Uiso 1 1 calc R . .
H20B H -0.1876 0.0482 0.1597 0.103 Uiso 1 1 calc R . .
N10 N 0.0206(11) 0.5039(6) 0.0062(4) 0.076(3) Uani 1 1 d . . .
O11 O 0.0153(17) 0.5386(7) -0.0512(5) 0.150(6) Uani 1 1 d . . .
O12 O -0.0359(14) 0.5392(5) 0.0593(5) 0.105(4) Uani 1 1 d . . .
O13 O 0.0724(8) 0.4286(6) 0.0162(3) 0.0743(19) Uani 1 1 d . . .
N20 N -0.1461(10) 0.5332(6) 0.2403(5) 0.070(2) Uani 1 1 d . . .
O21 O -0.0218(8) 0.5502(6) 0.2462(4) 0.076(2) Uani 1 1 d . . .
O22 O -0.1793(8) 0.4861(6) 0.1898(4) 0.080(2) Uani 1 1 d . . .
O23 O -0.2198(9) 0.5632(7) 0.2859(5) 0.102(3) Uani 1 1 d . . .
N30 N 0.2771(10) 0.5630(7) 0.1161(5) 0.077(2) Uani 1 1 d . . .
O31 O 0.2801(8) 0.4802(7) 0.1003(4) 0.086(3) Uani 1 1 d . . .
O32 O 0.1811(9) 0.5893(5) 0.1515(6) 0.092(3) Uani 1 1 d . . .
O33 O 0.3618(10) 0.6141(8) 0.0942(7) 0.137(5) Uani 1 1 d . . .

loop_
_atom_site_aniso_label
_atom_site_aniso_U_11
_atom_site_aniso_U_22
_atom_site_aniso_U_33
_atom_site_aniso_U_23
_atom_site_aniso_U_13
_atom_site_aniso_U_12
Nd1 0.04444(18) 0.03276(16) 0.03789(17) -0.00048(16) -0.00117(18) 0.00084(18)
O1 0.052(4) 0.069(4) 0.049(3) 0.019(3) 0.002(3) 0.008(3)
O2 0.050(3) 0.050(3) 0.061(3) 0.004(3) -0.009(3) -0.006(3)
O3 0.054(3) 0.042(3) 0.075(4) 0.000(3) -0.011(3) -0.006(3)
O4 0.060(4) 0.041(3) 0.058(3) -0.011(3) -0.007(3) 0.008(3)
N1 0.071(5) 0.047(4) 0.050(4) 0.003(3) -0.004(3) -0.003(4)
N2 0.059(5) 0.068(5) 0.091(6) -0.008(5) -0.019(5) 0.017(4)
N3 0.062(5) 0.060(4) 0.069(4) 0.008(4) -0.015(4) -0.011(4)
N4 0.074(5) 0.043(4) 0.060(4) 0.005(3) 0.019(4) 0.011(4)
C1 0.082(8) 0.072(7) 0.073(6) 0.008(6) 0.033(6) -0.001(6)
C2 0.059(5) 0.038(4) 0.045(4) 0.008(3) 0.002(4) 0.000(4)
C3 0.057(5) 0.050(4) 0.047(4) 0.003(3) -0.005(4) 0.013(4)
C4 0.048(4) 0.060(5) 0.049(4) -0.015(4) -0.015(4) 0.010(4)
C5 0.054(6) 0.093(9) 0.106(9) -0.003(8) -0.003(6) -0.008(6)
C6 0.080(7) 0.082(7) 0.108(9) -0.008(7) -0.034(8) 0.032(7)
C7 0.103(9) 0.074(7) 0.109(9) 0.001(7) -0.043(8) 0.040(7)
C8 0.080(7) 0.057(5) 0.072(6) 0.008(5) -0.016(5) 0.004(5)
C9 0.126(12) 0.075(7) 0.055(5) -0.004(5) -0.035(7) 0.018(8)
C10 0.113(9) 0.059(5) 0.047(4) 0.011(4) 0.008(6) -0.002(7)
C11 0.066(7) 0.099(9) 0.094(8) 0.007(7) 0.010(6) -0.005(7)
C12 0.056(5) 0.051(5) 0.047(4) 0.001(4) -0.016(4) -0.010(4)
C13 0.079(6) 0.047(5) 0.048(4) -0.001(4) -0.006(4) -0.004(4)
C14 0.065(5) 0.029(3) 0.050(4) 0.002(3) 0.005(4) 0.001(4)
C15 0.064(6) 0.056(6) 0.081(7) -0.002(5) 0.022(5) 0.000(5)
C16 0.109(9) 0.046(5) 0.084(7) -0.016(5) 0.028(7) 0.013(5)
C17 0.142(12) 0.069(7) 0.069(6) -0.028(6) 0.009(7) -0.005(7)
C18 0.112(10) 0.061(6) 0.057(5) -0.013(5) -0.009(6) -0.010(6)
C19 0.092(8) 0.040(5) 0.092(7) 0.007(5) -0.016(7) -0.016(6)
C20 0.099(9) 0.054(6) 0.105(9) 0.014(6) -0.031(8) -0.025(6)
N10 0.116(8) 0.061(5) 0.052(4) 0.011(4) -0.021(5) -0.041(5)
O11 0.263(16) 0.111(7) 0.076(5) 0.054(5) -0.044(8) -0.058(9)
O12 0.186(11) 0.057(4) 0.072(5) 0.002(4) -0.049(7) 0.016(6)
O13 0.086(5) 0.083(5) 0.054(3) 0.003(3) -0.002(3) -0.004(5)
N20 0.081(6) 0.049(4) 0.079(6) 0.001(4) 0.020(5) 0.018(4)
O21 0.076(5) 0.078(5) 0.073(4) -0.031(4) 0.009(4) 0.005(4)
O22 0.072(5) 0.075(5) 0.093(5) -0.023(4) -0.009(4) 0.032(4)
O23 0.097(6) 0.108(7) 0.100(6) -0.022(6) 0.035(5) 0.033(6)
N30 0.071(6) 0.069(6) 0.091(6) -0.003(5) -0.011(5) -0.029(6)
O31 0.071(5) 0.111(7) 0.074(5) -0.020(5) 0.018(4) -0.025(5)
O32 0.086(5) 0.058(4) 0.133(7) 0.001(5) 0.018(6) -0.016(4)
O33 0.099(8) 0.130(9) 0.181(11) 0.031(9) -0.001(8) -0.065(7)

loop_
_geom_bond_atom_site_label_1
_geom_bond_atom_site_label_2
_geom_bond_distance
_geom_bond_site_symmetry_2
_geom_bond_publ_flag
Nd1 O4 2.426(6) . ?
Nd1 O3 2.438(6) . ?
Nd1 O2 2.450(6) . ?
Nd1 O1 2.459(6) . ?
Nd1 O21 2.530(7) . ?
Nd1 O12 2.548(8) . ?
Nd1 O32 2.579(8) . ?
Nd1 O31 2.602(8) . ?
Nd1 O22 2.604(8) . ?
Nd1 O13 2.649(6) . ?
Nd1 N20 2.985(9) . ?
O1 C2 1.233(10) . ?
O2 C4 1.259(11) . ?
O3 C12 1.249(11) . ?
O4 C14 1.239(9) . ?
N1 C2 1.324(11) . ?
N1 C1 1.463(15) . ?
N1 C10 1.481(13) . ?
N2 C4 1.325(11) . ?
N2 C5 1.442(15) . ?
N2 C6 1.483(14) . ?
N3 C12 1.317(12) . ?
N3 C11 1.447(14) . ?
N3 C20 1.493(14) . ?
N4 C14 1.309(11) . ?
N4 C15 1.474(14) . ?
N4 C16 1.477(12) . ?
C2 C3 1.522(13) . ?
C3 C4 1.505(14) . ?
C3 C8 1.515(13) . ?
C6 C7 1.504(19) . ?
C7 C8 1.516(17) . ?
C8 C9 1.498(15) . ?
C9 C10 1.471(19) . ?
C12 C13 1.523(14) . ?
C13 C14 1.509(13) . ?
C13 C18 1.554(13) . ?
C16 C17 1.507(19) . ?
C17 C18 1.522(18) . ?
C18 C19 1.474(15) . ?
C19 C20 1.550(19) . ?
N10 O11 1.202(10) . ?
N10 O13 1.230(12) . ?
N10 O12 1.269(14) . ?
N20 O23 1.227(11) . ?
N20 O22 1.227(12) . ?
N20 O21 1.300(12) . ?
N30 O33 1.214(12) . ?
N30 O31 1.240(13) . ?
N30 O32 1.250(13) . ?
